data_4513749
loop_
_publ_author_name
'Izquierdo, Javier'
'Peric\`as, Miquel A.'

_publ_section_title
;
 A Recyclable, Immobilized Analogue of Benzotetramisole for Catalytic
 Enantioselective Domino Michael Addition/Cyclization Reactions in Batch
 and Flow
;
_journal_issue 1
_journal_name_full 'ACS Catalysis'
_journal_page_first 348
_journal_paper_doi 10.1021/acscatal.5b02121
_journal_volume 6
_journal_year 2016
_chemical_absolute_configuration ad
_chemical_formula_sum 'C30 H25 N O3 S'
_chemical_formula_weight 479.57
_chemical_name_systematic
;
 ?
;
_space_group_IT_number 4
_space_group_name_Hall 'P 2yb'
_symmetry_cell_setting monoclinic
_symmetry_space_group_name_Hall 'P 2yb'
_symmetry_space_group_name_H-M 'P 1 21 1'
_atom_sites_solution_hydrogens geom
_audit_creation_method SHELXL-2014
_cell_angle_alpha 90
_cell_angle_beta 95.5438(11)
_cell_angle_gamma 90
_cell_formula_units_Z 2
_cell_length_a 5.9234(3)
_cell_length_b 17.5385(9)
_cell_length_c 11.7578(5)
_cell_measurement_reflns_used 9979
_cell_measurement_temperature 100(2)
_cell_measurement_theta_max 34.72
_cell_measurement_theta_min 2.32
_cell_volume 1215.78(10)
_computing_cell_refinement 'Bruker APEX2 v2014.9-0'
_computing_data_collection 'Bruker APEX2 v2014.9-0'
_computing_data_reduction 'Bruker SAINT V7.60A'
_computing_molecular_graphics 'Bruker SHELXTL'
_computing_publication_material 'Bruker SHELXTL'
_computing_structure_refinement 'SHELXL-2014 (Sheldrick, 2014)'
_computing_structure_solution Sir2011
_diffrn_ambient_temperature 100(2)
_diffrn_detector_area_resol_mean 512
_diffrn_detector_type '4K CCD area detector APEX II'
_diffrn_measured_fraction_theta_full 1.000
_diffrn_measured_fraction_theta_max 0.962
_diffrn_measurement_device_type 'APEX DUO Kappa 4-axis goniometer'
_diffrn_measurement_method
;
 Fullsphere data collection, phi and omega scans
;
_diffrn_measurement_specimen_support 'magnetic support with MicroMount'
_diffrn_radiation_monochromator 'Quazar MX Multilayer Optics'
_diffrn_radiation_type MoK\a
_diffrn_radiation_wavelength 0.71073
_diffrn_reflns_av_R_equivalents 0.0217
_diffrn_reflns_av_unetI/netI 0.0228
_diffrn_reflns_laue_measured_fraction_full 1.000
_diffrn_reflns_laue_measured_fraction_max 0.962
_diffrn_reflns_limit_h_max 9
_diffrn_reflns_limit_h_min -9
_diffrn_reflns_limit_k_max 24
_diffrn_reflns_limit_k_min -27
_diffrn_reflns_limit_l_max 18
_diffrn_reflns_limit_l_min -17
_diffrn_reflns_number 26739
_diffrn_reflns_point_group_measured_fraction_full 0.867
_diffrn_reflns_point_group_measured_fraction_max 0.778
_diffrn_reflns_theta_full 25.242
_diffrn_reflns_theta_max 34.952
_diffrn_reflns_theta_min 1.740
_diffrn_source 'Microfocus source E025 IuS'
_diffrn_source_current 0.6
_diffrn_source_power 50
_diffrn_source_size '0.2 mm x 0.2 mm fine focus'
_diffrn_source_type 'Bruker APEX DUO'
_exptl_absorpt_coefficient_mu 0.166
_exptl_absorpt_correction_T_max 0.987
_exptl_absorpt_correction_T_min 0.93
_exptl_absorpt_correction_type multi-scan
_exptl_absorpt_process_details
; 
 SADABS Version 2008/1 Bruker-Nonius
 Blessing, Acta Cryst. (1995) A51 33-38
;
_exptl_crystal_colour colourless
_exptl_crystal_density_diffrn 1.310
_exptl_crystal_description block
_exptl_crystal_F_000 504
_exptl_crystal_size_max 0.25
_exptl_crystal_size_mid 0.10
_exptl_crystal_size_min 0.08
_refine_diff_density_max 0.431
_refine_diff_density_min -0.224
_refine_diff_density_rms 0.052
_refine_ls_abs_structure_details
;
 Flack x determined using 2799 quotients [(I+)-(I-)]/[(I+)+(I-)]
 (Parsons, Flack and Wagner, Acta Cryst. B69 (2013) 249-259).
;
_refine_ls_abs_structure_Flack 0.029(14)
_refine_ls_extinction_method none
_refine_ls_goodness_of_fit_ref 1.056
_refine_ls_hydrogen_treatment constr
_refine_ls_matrix_type full
_refine_ls_number_parameters 317
_refine_ls_number_reflns 8301
_refine_ls_number_restraints 1
_refine_ls_restrained_S_all 1.056
_refine_ls_R_factor_all 0.0340
_refine_ls_R_factor_gt 0.0321
_refine_ls_shift/su_max 0.001
_refine_ls_shift/su_mean 0.000
_refine_ls_structure_factor_coef Fsqd
_refine_ls_weighting_details 'w=1/[\s^2^(Fo^2^)+(0.0606P)^2^+0.0696P] where P=(Fo^2^+2Fc^2^)/3'
_refine_ls_weighting_scheme calc
_refine_ls_wR_factor_gt 0.0872
_refine_ls_wR_factor_ref 0.0888
_reflns_Friedel_coverage 0.577
_reflns_friedel_fraction_full 0.725
_reflns_friedel_fraction_max 0.585
_reflns_number_gt 7959
_reflns_number_total 8301
_reflns_threshold_expression 'I > 2\s(I)'
_cod_data_source_file cs5b02121_si_003.cif
_cod_data_source_block mo_JIF122_0m
_cod_depositor_comments
;
The following automatic conversions were performed:

'_symmetry_cell_setting' value 'Monoclinic' changed to 'monoclinic'
according to
/usr/data/users/saulius/crontab/automatic-downloads/rss-feeds/ACS/lib/dictionaries/cif_core.dic
dictionary named 'cif_core.dic' version 2.4.2 from 2011-04-26.

'_exptl_absorpt_correction_type' value 'Multi-scan' changed to
'multi-scan' according to
/usr/data/users/saulius/crontab/automatic-downloads/rss-feeds/ACS/lib/dictionaries/cif_core.dic
dictionary named 'cif_core.dic' version 2.4.2 from 2011-04-26.

Automatic conversion script
Id: cif_fix_values 4268 2015-11-12 08:31:59Z antanas 

 Adding full bibliography for 4513748--4513750.cif.
;
_cod_original_sg_symbol_H-M P2(1)
_cod_database_code 4513749
_shelx_space_group_comment
;
The symmetry employed for this shelxl refinement is uniquely defined
by the following loop, which should always be used as a source of
symmetry information in preference to the above space-group names.
They are only intended as comments.
;
_shelx_estimated_absorpt_t_min 0.960
_shelx_estimated_absorpt_t_max 0.987
_shelxl_version_number 2014-3

loop_
_space_group_symop_operation_xyz
'x, y, z'
'-x, y+1/2, -z'

loop_
_atom_site_label
_atom_site_type_symbol
_atom_site_fract_x
_atom_site_fract_y
_atom_site_fract_z
_atom_site_U_iso_or_equiv
_atom_site_adp_type
_atom_site_occupancy
_atom_site_site_symmetry_order
_atom_site_calc_flag
_atom_site_refinement_flags_posn
_atom_site_refinement_flags_adp
S1 S 0.87523(5) 0.06331(2) 0.38346(2) 0.01519(6) Uani 1 1 d . .
N1 N 0.98384(19) 0.13743(6) 0.31470(9) 0.01440(18) Uani 1 1 d . .
O1 O 1.1267(2) 0.07017(7) 0.17127(9) 0.0269(2) Uani 1 1 d . .
O2 O 0.73825(17) 0.09836(7) 0.46284(9) 0.0216(2) Uani 1 1 d . .
O3 O 0.7753(2) 0.01352(7) 0.29607(10) 0.0245(2) Uani 1 1 d . .
C1 C 1.0335(2) 0.12714(8) 0.19985(10) 0.0161(2) Uani 1 1 d . .
C2 C 0.9575(2) 0.19131(7) 0.11756(10) 0.0137(2) Uani 1 1 d . .
H2 H 1.0934 0.2235 0.1070 0.016 Uiso 1 1 calc R U
C3 C 0.7774(2) 0.24340(7) 0.16574(9) 0.01296(19) Uani 1 1 d . .
H3 H 0.6358 0.2129 0.1701 0.016 Uiso 1 1 calc R U
C4 C 0.8667(2) 0.26604(7) 0.28550(10) 0.0136(2) Uani 1 1 d . .
H4 H 0.8542 0.3174 0.3099 0.016 Uiso 1 1 calc R U
C5 C 0.9636(2) 0.21364(7) 0.35731(10) 0.0132(2) Uani 1 1 d . .
C6 C 0.8763(2) 0.15692(7) 0.00234(10) 0.0145(2) Uani 1 1 d . .
C7 C 0.6896(3) 0.10848(10) -0.00716(11) 0.0244(3) Uani 1 1 d . .
H7 H 0.6145 0.0970 0.0586 0.029 Uiso 1 1 calc R U
C8 C 0.6115(3) 0.07652(10) -0.11215(12) 0.0261(3) Uani 1 1 d . .
H8 H 0.4838 0.0435 -0.1177 0.031 Uiso 1 1 calc R U
C9 C 0.7205(3) 0.09296(9) -0.20865(11) 0.0211(3) Uani 1 1 d . .
H9 H 0.6680 0.0711 -0.2803 0.025 Uiso 1 1 calc R U
C10 C 0.9063(3) 0.14137(11) -0.19990(12) 0.0251(3) Uani 1 1 d . .
H10 H 0.9808 0.1530 -0.2658 0.030 Uiso 1 1 calc R U
C11 C 0.9842(3) 0.17309(10) -0.09460(11) 0.0213(3) Uani 1 1 d . .
H11 H 1.1121 0.2060 -0.0891 0.026 Uiso 1 1 calc R U
C12 C 0.7214(2) 0.31079(7) 0.08778(10) 0.01299(19) Uani 1 1 d . .
C13 C 0.5105(2) 0.31645(8) 0.02490(10) 0.0169(2) Uani 1 1 d . .
H13 H 0.3995 0.2781 0.0325 0.020 Uiso 1 1 calc R U
C14 C 0.4599(2) 0.37764(9) -0.04907(11) 0.0197(2) Uani 1 1 d . .
H14 H 0.3143 0.3811 -0.0904 0.024 Uiso 1 1 calc R U
C15 C 0.6203(2) 0.43323(9) -0.06252(11) 0.0200(2) Uani 1 1 d . .
H15 H 0.5867 0.4742 -0.1142 0.024 Uiso 1 1 calc R U
C16 C 0.8325(2) 0.42881(9) 0.00040(12) 0.0210(2) Uani 1 1 d . .
H16 H 0.9430 0.4672 -0.0077 0.025 Uiso 1 1 calc R U
C17 C 0.8817(2) 0.36804(8) 0.07512(11) 0.0178(2) Uani 1 1 d . .
H17 H 1.0259 0.3654 0.1180 0.021 Uiso 1 1 calc R U
C18 C 1.0800(2) 0.23095(7) 0.47159(10) 0.0136(2) Uani 1 1 d . .
C19 C 0.9882(2) 0.28408(8) 0.54293(11) 0.0185(2) Uani 1 1 d . .
H19 H 0.8430 0.3055 0.5217 0.022 Uiso 1 1 calc R U
C20 C 1.1107(3) 0.30554(10) 0.64559(11) 0.0238(3) Uani 1 1 d . .
H20 H 1.0492 0.3419 0.6939 0.029 Uiso 1 1 calc R U
C21 C 1.3221(3) 0.27365(10) 0.67696(12) 0.0243(3) Uani 1 1 d . .
H21 H 1.4048 0.2881 0.7469 0.029 Uiso 1 1 calc R U
C22 C 1.4127(3) 0.22077(9) 0.60656(12) 0.0224(3) Uani 1 1 d . .
H22 H 1.5578 0.1993 0.6282 0.027 Uiso 1 1 calc R U
C23 C 1.2918(2) 0.19886(8) 0.50387(11) 0.0172(2) Uani 1 1 d . .
H23 H 1.3538 0.1622 0.4562 0.021 Uiso 1 1 calc R U
C24 C 1.1003(2) 0.01543(7) 0.46156(10) 0.01384(19) Uani 1 1 d . .
C25 C 1.1017(2) 0.01396(8) 0.58020(11) 0.0175(2) Uani 1 1 d . .
H25 H 0.9897 0.0408 0.6169 0.021 Uiso 1 1 calc R U
C26 C 1.2698(2) -0.02739(8) 0.64412(11) 0.0187(2) Uani 1 1 d . .
H26 H 1.2708 -0.0292 0.7249 0.022 Uiso 1 1 calc R U
C27 C 1.4365(2) -0.06616(8) 0.59145(12) 0.0178(2) Uani 1 1 d . .
C28 C 1.4315(2) -0.06302(8) 0.47218(12) 0.0190(2) Uani 1 1 d . .
H28 H 1.5450 -0.0890 0.4355 0.023 Uiso 1 1 calc R U
C29 C 1.2653(2) -0.02300(8) 0.40679(11) 0.0170(2) Uani 1 1 d . .
H29 H 1.2633 -0.0217 0.3259 0.020 Uiso 1 1 calc R U
C30 C 1.6176(3) -0.11111(10) 0.66110(15) 0.0266(3) Uani 1 1 d . .
H30A H 1.6149 -0.0985 0.7422 0.040 Uiso 1 1 calc R U
H30B H 1.7665 -0.0982 0.6366 0.040 Uiso 1 1 calc R U
H30C H 1.5891 -0.1658 0.6498 0.040 Uiso 1 1 calc R U

loop_
_atom_site_aniso_label
_atom_site_aniso_U_11
_atom_site_aniso_U_22
_atom_site_aniso_U_33
_atom_site_aniso_U_23
_atom_site_aniso_U_13
_atom_site_aniso_U_12
S1 0.01465(12) 0.01139(13) 0.01949(12) 0.00181(10) 0.00134(9) 0.00088(10)
N1 0.0205(5) 0.0099(4) 0.0129(4) 0.0000(3) 0.0022(3) 0.0014(4)
O1 0.0435(6) 0.0193(5) 0.0182(4) -0.0026(4) 0.0038(4) 0.0138(5)
O2 0.0177(4) 0.0193(5) 0.0294(5) 0.0052(4) 0.0101(4) 0.0052(4)
O3 0.0257(5) 0.0161(5) 0.0297(5) 0.0000(4) -0.0078(4) -0.0036(4)
C1 0.0213(5) 0.0128(5) 0.0141(4) -0.0011(4) 0.0011(4) 0.0022(4)
C2 0.0171(5) 0.0116(5) 0.0123(4) -0.0003(4) 0.0011(3) -0.0003(4)
C3 0.0146(5) 0.0108(5) 0.0133(4) 0.0006(4) 0.0006(3) -0.0009(4)
C4 0.0160(5) 0.0115(5) 0.0131(4) -0.0012(4) 0.0011(4) 0.0010(4)
C5 0.0156(5) 0.0104(5) 0.0137(4) -0.0009(4) 0.0018(4) 0.0014(4)
C6 0.0190(5) 0.0121(5) 0.0123(4) -0.0009(4) 0.0016(4) -0.0013(4)
C7 0.0323(7) 0.0254(7) 0.0161(5) -0.0041(5) 0.0061(5) -0.0158(6)
C8 0.0305(7) 0.0284(8) 0.0194(5) -0.0060(5) 0.0032(5) -0.0146(6)
C9 0.0275(6) 0.0206(6) 0.0150(5) -0.0038(4) 0.0013(4) -0.0049(5)
C10 0.0305(7) 0.0304(8) 0.0152(5) -0.0060(5) 0.0065(5) -0.0102(6)
C11 0.0231(6) 0.0260(7) 0.0155(5) -0.0055(4) 0.0055(4) -0.0096(5)
C12 0.0140(5) 0.0119(5) 0.0129(4) 0.0009(4) 0.0002(3) -0.0005(4)
C13 0.0136(5) 0.0194(6) 0.0172(5) 0.0022(4) -0.0010(4) -0.0013(4)
C14 0.0194(5) 0.0226(7) 0.0166(5) 0.0030(4) -0.0012(4) 0.0036(5)
C15 0.0253(6) 0.0169(6) 0.0182(5) 0.0041(4) 0.0037(4) 0.0055(5)
C16 0.0228(6) 0.0151(6) 0.0251(6) 0.0057(5) 0.0027(5) -0.0019(5)
C17 0.0159(5) 0.0145(5) 0.0224(5) 0.0042(4) -0.0010(4) -0.0025(4)
C18 0.0160(5) 0.0126(5) 0.0122(4) 0.0004(4) 0.0012(4) 0.0015(4)
C19 0.0228(6) 0.0181(6) 0.0147(5) -0.0020(4) 0.0020(4) 0.0049(5)
C20 0.0336(7) 0.0239(7) 0.0137(5) -0.0040(5) 0.0020(5) 0.0005(6)
C21 0.0301(7) 0.0258(7) 0.0157(5) 0.0004(5) -0.0038(5) -0.0044(6)
C22 0.0206(6) 0.0234(7) 0.0215(6) 0.0027(5) -0.0061(5) -0.0007(5)
C23 0.0154(5) 0.0161(6) 0.0197(5) -0.0003(4) -0.0002(4) 0.0016(4)
C24 0.0152(5) 0.0108(5) 0.0158(4) 0.0012(4) 0.0031(4) 0.0007(4)
C25 0.0217(5) 0.0148(5) 0.0166(5) -0.0011(4) 0.0043(4) 0.0016(5)
C26 0.0234(6) 0.0160(6) 0.0162(5) 0.0005(4) -0.0012(4) -0.0004(5)
C27 0.0154(5) 0.0139(5) 0.0234(6) 0.0033(4) -0.0013(4) -0.0019(4)
C28 0.0181(5) 0.0152(6) 0.0247(6) 0.0045(4) 0.0066(4) 0.0043(5)
C29 0.0198(5) 0.0144(6) 0.0178(5) 0.0026(4) 0.0059(4) 0.0032(4)
C30 0.0202(6) 0.0235(7) 0.0347(7) 0.0091(6) -0.0044(5) 0.0013(5)

loop_
_atom_type_symbol
_atom_type_description
_atom_type_scat_dispersion_real
_atom_type_scat_dispersion_imag
_atom_type_scat_source
C C 0.0033 0.0016 'International Tables Vol C Tables 4.2.6.8 and 6.1.1.4'
H H 0.0000 0.0000 'International Tables Vol C Tables 4.2.6.8 and 6.1.1.4'
N N 0.0061 0.0033 'International Tables Vol C Tables 4.2.6.8 and 6.1.1.4'
O O 0.0106 0.0060 'International Tables Vol C Tables 4.2.6.8 and 6.1.1.4'
S S 0.1246 0.1234 'International Tables Vol C Tables 4.2.6.8 and 6.1.1.4'

loop_
_geom_angle_atom_site_label_1
_geom_angle_atom_site_label_2
_geom_angle_atom_site_label_3
_geom_angle
O3 S1 O2 120.54(7)
O3 S1 N1 106.00(6)
O2 S1 N1 104.31(6)
O3 S1 C24 108.88(7)
O2 S1 C24 108.25(6)
N1 S1 C24 108.23(6)
C1 N1 C5 118.78(10)
C1 N1 S1 118.69(9)
C5 N1 S1 120.02(8)
O1 C1 N1 120.84(12)
O1 C1 C2 123.41(11)
N1 C1 C2 115.74(11)
C6 C2 C1 108.77(10)
C6 C2 C3 112.93(10)
C1 C2 C3 111.97(10)
C4 C3 C12 113.37(10)
C4 C3 C2 107.70(10)
C12 C3 C2 110.91(9)
C5 C4 C3 119.88(11)
C4 C5 N1 117.63(11)
C4 C5 C18 124.39(12)
N1 C5 C18 117.38(10)
C11 C6 C7 118.97(11)
C11 C6 C2 121.32(12)
C7 C6 C2 119.71(11)
C6 C7 C8 120.68(13)
C9 C8 C7 119.96(13)
C10 C9 C8 119.68(12)
C9 C10 C11 120.17(13)
C6 C11 C10 120.54(13)
C13 C12 C17 118.39(12)
C13 C12 C3 120.69(11)
C17 C12 C3 120.90(10)
C12 C13 C14 120.88(13)
C15 C14 C13 120.37(12)
C14 C15 C16 119.58(13)
C17 C16 C15 119.90(13)
C16 C17 C12 120.85(12)
C23 C18 C19 119.83(11)
C23 C18 C5 119.47(11)
C19 C18 C5 120.47(11)
C18 C19 C20 119.87(13)
C21 C20 C19 120.01(14)
C22 C21 C20 120.18(13)
C21 C22 C23 120.30(14)
C18 C23 C22 119.81(13)
C25 C24 C29 121.06(12)
C25 C24 S1 117.56(10)
C29 C24 S1 121.30(9)
C26 C25 C24 118.99(12)
C25 C26 C27 121.03(12)
C26 C27 C28 118.59(12)
C26 C27 C30 120.77(13)
C28 C27 C30 120.64(13)
C29 C28 C27 121.49(12)
C28 C29 C24 118.84(12)

loop_
_geom_bond_atom_site_label_1
_geom_bond_atom_site_label_2
_geom_bond_distance
S1 O3 1.4321(11)
S1 O2 1.4331(11)
S1 N1 1.6905(12)
S1 C24 1.7573(13)
N1 C1 1.4210(16)
N1 C5 1.4365(16)
O1 C1 1.2051(17)
C1 C2 1.5235(18)
C2 C6 1.5181(16)
C2 C3 1.5527(18)
C3 C4 1.5088(16)
C3 C12 1.5127(17)
C4 C5 1.3391(17)
C5 C18 1.4812(16)
C6 C11 1.3887(18)
C6 C7 1.3905(19)
C7 C8 1.3934(19)
C8 C9 1.389(2)
C9 C10 1.386(2)
C10 C11 1.3946(19)
C12 C13 1.3925(16)
C12 C17 1.3998(18)
C13 C14 1.3955(19)
C14 C15 1.381(2)
C15 C16 1.398(2)
C16 C17 1.3941(19)
C18 C23 1.3941(17)
C18 C19 1.3982(18)
C19 C20 1.3983(19)
C20 C21 1.388(2)
C21 C22 1.386(2)
C22 C23 1.3969(19)
C24 C25 1.3944(17)
C24 C29 1.3951(18)
C25 C26 1.3920(19)
C26 C27 1.393(2)
C27 C28 1.4008(19)
C27 C30 1.507(2)
C28 C29 1.3810(18)

loop_
_geom_torsion_atom_site_label_1
_geom_torsion_atom_site_label_2
_geom_torsion_atom_site_label_3
_geom_torsion_atom_site_label_4
_geom_torsion
O3 S1 N1 C1 -21.87(12)
O2 S1 N1 C1 -150.09(10)
C24 S1 N1 C1 94.80(10)
O3 S1 N1 C5 139.94(10)
O2 S1 N1 C5 11.72(11)
C24 S1 N1 C5 -103.39(10)
C5 N1 C1 O1 154.26(14)
S1 N1 C1 O1 -43.70(18)
C5 N1 C1 C2 -26.84(17)
S1 N1 C1 C2 135.20(10)
O1 C1 C2 C6 35.79(19)
N1 C1 C2 C6 -143.08(11)
O1 C1 C2 C3 161.29(14)
N1 C1 C2 C3 -17.58(15)
C6 C2 C3 C4 173.23(10)
C1 C2 C3 C4 50.04(13)
C6 C2 C3 C12 -62.19(13)
C1 C2 C3 C12 174.62(10)
C12 C3 C4 C5 -167.20(11)
C2 C3 C4 C5 -44.12(15)
C3 C4 C5 N1 1.78(18)
C3 C4 C5 C18 172.69(11)
C1 N1 C5 C4 37.02(17)
S1 N1 C5 C4 -124.77(11)
C1 N1 C5 C18 -134.54(12)
S1 N1 C5 C18 63.67(14)
C1 C2 C6 C11 -117.53(14)
C3 C2 C6 C11 117.53(14)
C1 C2 C6 C7 62.78(17)
C3 C2 C6 C7 -62.17(17)
C11 C6 C7 C8 0.0(2)
C2 C6 C7 C8 179.73(15)
C6 C7 C8 C9 0.0(3)
C7 C8 C9 C10 -0.2(3)
C8 C9 C10 C11 0.3(3)
C7 C6 C11 C10 0.1(2)
C2 C6 C11 C10 -179.58(15)
C9 C10 C11 C6 -0.3(3)
C4 C3 C12 C13 -128.37(12)
C2 C3 C12 C13 110.33(13)
C4 C3 C12 C17 53.06(16)
C2 C3 C12 C17 -68.24(15)
C17 C12 C13 C14 0.1(2)
C3 C12 C13 C14 -178.55(12)
C12 C13 C14 C15 1.0(2)
C13 C14 C15 C16 -1.4(2)
C14 C15 C16 C17 0.8(2)
C15 C16 C17 C12 0.3(2)
C13 C12 C17 C16 -0.7(2)
C3 C12 C17 C16 177.87(13)
C4 C5 C18 C23 -133.06(14)
N1 C5 C18 C23 37.87(17)
C4 C5 C18 C19 41.44(19)
N1 C5 C18 C19 -147.63(13)
C23 C18 C19 C20 0.9(2)
C5 C18 C19 C20 -173.63(14)
C18 C19 C20 C21 -0.5(2)
C19 C20 C21 C22 0.3(2)
C20 C21 C22 C23 -0.3(2)
C19 C18 C23 C22 -0.9(2)
C5 C18 C23 C22 173.63(13)
C21 C22 C23 C18 0.6(2)
O3 S1 C24 C25 -128.22(11)
O2 S1 C24 C25 4.48(13)
N1 S1 C24 C25 116.98(11)
O3 S1 C24 C29 48.61(13)
O2 S1 C24 C29 -178.68(11)
N1 S1 C24 C29 -66.19(12)
C29 C24 C25 C26 -0.7(2)
S1 C24 C25 C26 176.12(11)
C24 C25 C26 C27 0.8(2)
C25 C26 C27 C28 -0.2(2)
C25 C26 C27 C30 -179.75(14)
C26 C27 C28 C29 -0.4(2)
C30 C27 C28 C29 179.12(14)
C27 C28 C29 C24 0.5(2)
C25 C24 C29 C28 0.1(2)
S1 C24 C29 C28 -176.61(11)
